data_7209594
loop_
_publ_author_name
'Li, Min'
'Ling, Qian'
'Yang, Zhi'
'Li, Bao-Long'
'Li, Hai-Yan'

_publ_section_title
;
 Seven structural versatile coordination polymers based on a flexible
 bis(triazole) and polycarboxylate co-ligands: syntheses, structures and
 properties
;
_journal_issue 18
_journal_name_full CrystEngComm
_journal_page_first 3630
_journal_paper_doi 10.1039/c3ce00057e
_journal_volume 15
_journal_year 2013
_chemical_formula_sum 'C66 H73 Co4 N12 O28.5'
_chemical_formula_weight 1726.08
_chemical_name_systematic
;
?
;
_space_group_IT_number 2
_symmetry_cell_setting triclinic
_symmetry_Int_Tables_number 2
_symmetry_space_group_name_Hall '-P 1'
_symmetry_space_group_name_H-M 'P -1'
_atom_sites_solution_hydrogens geom
_atom_sites_solution_primary direct
_atom_sites_solution_secondary difmap
_audit_creation_method SHELXL-97
_cell_angle_alpha 107.496(2)
_cell_angle_beta 101.147(3)
_cell_angle_gamma 112.147(2)
_cell_formula_units_Z 2
_cell_length_a 15.253(3)
_cell_length_b 15.285(3)
_cell_length_c 18.224(3)
_cell_measurement_reflns_used 14475
_cell_measurement_temperature 223(2)
_cell_measurement_theta_max 27.5126
_cell_measurement_theta_min 3.0694
_cell_volume 3519.8(11)
_computing_cell_refinement CrystalClear
_computing_data_collection CrystalClear
_computing_data_reduction CrystalStructure
_computing_molecular_graphics 'Bruker SHELXTL'
_computing_publication_material 'Bruker SHELXTL'
_computing_structure_refinement 'SHELXL-97 (Sheldrick, 1997)'
_computing_structure_solution 'SHELXS-97 (Sheldrick, 1990)'
_diffrn_ambient_temperature 223(2)
_diffrn_detector_area_resol_mean 14.63
_diffrn_measured_fraction_theta_full 0.991
_diffrn_measured_fraction_theta_max 0.991
_diffrn_measurement_device_type 'Rigaku Saturn CCD'
_diffrn_measurement_method \w
_diffrn_radiation_monochromator graphite
_diffrn_radiation_source 'fine-focus sealed tube'
_diffrn_radiation_type MoK\a
_diffrn_radiation_wavelength 0.71075
_diffrn_reflns_av_R_equivalents 0.0649
_diffrn_reflns_av_sigmaI/netI 0.1029
_diffrn_reflns_limit_h_max 15
_diffrn_reflns_limit_h_min -18
_diffrn_reflns_limit_k_max 18
_diffrn_reflns_limit_k_min -14
_diffrn_reflns_limit_l_max 22
_diffrn_reflns_limit_l_min -22
_diffrn_reflns_number 28879
_diffrn_reflns_theta_full 25.50
_diffrn_reflns_theta_max 25.50
_diffrn_reflns_theta_min 3.07
_diffrn_standards_decay_% 0
_diffrn_standards_interval_count 0
_diffrn_standards_interval_time 0
_diffrn_standards_number 0
_exptl_absorpt_coefficient_mu 1.023
_exptl_absorpt_correction_T_max 0.9046
_exptl_absorpt_correction_T_min 0.7489
_exptl_absorpt_correction_type multi-scan
_exptl_absorpt_process_details 'Jacobson, R. (1998) Private communication'
_exptl_crystal_colour pink
_exptl_crystal_density_diffrn 1.629
_exptl_crystal_density_method 'not measured'
_exptl_crystal_description Prism
_exptl_crystal_F_000 1778
_exptl_crystal_size_max 0.30
_exptl_crystal_size_mid 0.15
_exptl_crystal_size_min 0.10
_refine_diff_density_max 1.351
_refine_diff_density_min -0.426
_refine_diff_density_rms 0.091
_refine_ls_extinction_method none
_refine_ls_goodness_of_fit_ref 1.055
_refine_ls_hydrogen_treatment mixed
_refine_ls_matrix_type full
_refine_ls_number_parameters 1071
_refine_ls_number_reflns 12989
_refine_ls_number_restraints 33
_refine_ls_restrained_S_all 1.054
_refine_ls_R_factor_all 0.1311
_refine_ls_R_factor_gt 0.0833
_refine_ls_shift/su_max 0.000
_refine_ls_shift/su_mean 0.000
_refine_ls_structure_factor_coef Fsqd
_refine_ls_weighting_details 'calc w=1/[\s^2^(Fo^2^)+(0.0703P)^2^+7.0257P] where P=(Fo^2^+2Fc^2^)/3'
_refine_ls_weighting_scheme calc
_refine_ls_wR_factor_gt 0.1663
_refine_ls_wR_factor_ref 0.1909
_reflns_number_gt 8785
_reflns_number_total 12989
_reflns_threshold_expression >2sigma(I)
_cod_data_source_file c3ce00057e.txt
_cod_data_source_block 917538
_cod_depositor_comments
;
The following automatic conversions were performed:

'_symmetry_cell_setting' value 'Triclinic' changed to 'triclinic'
according to /home/saulius/struct/CIF-dictionaries/cif_core.dic
dictionary named 'cif_core.dic' version 2.4.2 from
2011-04-26.

'_exptl_absorpt_correction_type' value 'Multi-scan'
changed to 'multi-scan' according to
/home/saulius/struct/CIF-dictionaries/cif_core.dic dictionary named
'cif_core.dic' version 2.4.2 from 2011-04-26.

Automatic conversion script
Id: cif_fix_values 1891 2012-01-12 08:04:46Z andrius 
;
_cod_original_formula_sum 'C66 H73 Co4 N12 O28.50'
_cod_database_code 7209594

loop_
_symmetry_equiv_pos_as_xyz
'x, y, z'
'-x, -y, -z'

loop_
_atom_site_label
_atom_site_type_symbol
_atom_site_fract_x
_atom_site_fract_y
_atom_site_fract_z
_atom_site_U_iso_or_equiv
_atom_site_adp_type
_atom_site_occupancy
_atom_site_symmetry_multiplicity
_atom_site_calc_flag
_atom_site_refinement_flags
Co1 Co 0.50687(7) 0.00685(6) 0.28868(5) 0.0294(2) Uani 1 1 d .
Co2 Co 0.5000 0.0000 0.5000 0.0285(3) Uani 1 2 d S
Co3 Co 0.5000 0.0000 0.0000 0.0493(4) Uani 1 2 d SD
Co4 Co 0.03042(7) 0.55522(6) 0.15121(5) 0.0248(2) Uani 1 1 d .
Co5 Co -0.04477(6) 0.42334(6) 0.34414(5) 0.0246(2) Uani 1 1 d D
O1 O 0.5703(3) 0.0133(3) 0.4075(2) 0.0276(10) Uani 1 1 d .
O2 O 0.5910(4) -0.0721(3) 0.4814(3) 0.0352(11) Uani 1 1 d .
O3 O 0.6545(3) 0.0712(3) 0.2880(3) 0.0396(11) Uani 1 1 d .
O4 O 0.7949(4) 0.1709(3) 0.3994(3) 0.0472(13) Uani 1 1 d .
O5 O 0.9121(3) -0.5549(3) 0.1659(2) 0.0275(10) Uani 1 1 d .
O6 O 0.8428(3) -0.5760(3) 0.2602(2) 0.0286(10) Uani 1 1 d .
O7 O 0.9160(4) -0.4442(3) 0.0633(2) 0.0329(11) Uani 1 1 d .
O8 O 0.7606(4) -0.5742(4) -0.0085(3) 0.0474(13) Uani 1 1 d .
O9 O 0.7327(3) -0.3201(3) 0.3895(3) 0.0345(11) Uani 1 1 d .
O10 O 0.3587(3) -0.0550(3) 0.2897(3) 0.0338(11) Uani 1 1 d .
O11 O 0.2352(4) -0.1689(3) 0.1695(3) 0.0541(14) Uani 1 1 d .
O12 O 0.4551(3) -0.0072(3) 0.1690(3) 0.0355(11) Uani 1 1 d .
O13 O 0.4288(4) 0.0516(4) 0.0751(3) 0.0558(15) Uani 1 1 d .
O14 O 0.1398(3) 0.5448(3) 0.2293(3) 0.0321(10) Uani 1 1 d .
O15 O 0.0698(3) 0.5293(3) 0.3240(2) 0.0268(9) Uani 1 1 d .
O16 O 0.0713(3) 0.4316(3) 0.4363(2) 0.0303(10) Uani 1 1 d .
O17 O 0.2253(4) 0.5678(3) 0.4999(3) 0.0395(12) Uani 1 1 d .
O18 O 0.2510(4) 0.2779(4) 0.1127(3) 0.0407(12) Uani 1 1 d .
O19 O 0.3777(4) -0.1295(4) 0.4082(3) 0.0414(12) Uani 1 1 d D
H1W H 0.349(4) -0.129(5) 0.364(3) 0.050 Uiso 1 1 d D
H2W H 0.338(4) -0.173(4) 0.421(4) 0.050 Uiso 1 1 d D
O20 O 0.5830(6) -0.0278(6) 0.0886(4) 0.088(2) Uani 1 1 d D
H3W H 0.559(4) -0.043(6) 0.124(3) 0.105 Uiso 1 1 d D
H4W H 0.597(6) -0.073(5) 0.0612(19) 0.105 Uiso 1 1 d D
O21 O 0.6146(6) 0.1511(6) 0.0452(4) 0.089(2) Uani 1 1 d D
H5W H 0.640(6) 0.171(8) 0.0975(16) 0.107 Uiso 1 1 d D
H6W H 0.662(5) 0.156(7) 0.025(5) 0.107 Uiso 1 1 d D
O22 O 0.0130(4) 0.4182(3) 0.0600(2) 0.0341(11) Uani 1 1 d D
H7W H -0.049(2) 0.372(4) 0.033(4) 0.041 Uiso 1 1 d D
H8W H 0.024(5) 0.421(5) 0.017(3) 0.041 Uiso 1 1 d D
O23 O 0.1393(4) 0.6319(3) 0.1111(3) 0.0448(13) Uani 1 1 d D
H9W H 0.173(5) 0.615(6) 0.083(4) 0.054 Uiso 1 1 d D
H10W H 0.184(4) 0.695(2) 0.137(4) 0.054 Uiso 1 1 d D
O24 O -0.0275(4) 0.5655(3) 0.4286(3) 0.0385(12) Uani 1 1 d D
H11W H 0.032(2) 0.6093(17) 0.440(3) 0.046 Uiso 1 1 d D
H12W H -0.042(4) 0.562(2) 0.471(2) 0.046 Uiso 1 1 d D
O25 O -0.1550(4) 0.3493(3) 0.3850(3) 0.0368(11) Uani 1 1 d D
H13W H -0.175(5) 0.288(2) 0.381(4) 0.044 Uiso 1 1 d D
H14W H -0.164(5) 0.385(5) 0.426(3) 0.044 Uiso 1 1 d D
O26 O 0.2550(5) -0.2538(4) 0.4628(3) 0.0576(16) Uani 1 1 d D
H15W H 0.252(7) -0.223(5) 0.509(3) 0.069 Uiso 1 1 d D
H16W H 0.267(7) -0.304(4) 0.462(4) 0.069 Uiso 1 1 d D
O27 O 0.7825(7) 0.2376(5) -0.0018(3) 0.083(2) Uani 1 1 d D
H17W H 0.749(5) 0.266(6) -0.019(5) 0.099 Uiso 1 1 d D
H18W H 0.792(7) 0.200(7) -0.042(4) 0.099 Uiso 1 1 d D
O28 O 0.6996(5) 0.2100(5) 0.2026(4) 0.084(2) Uani 1 1 d D
H19W H 0.696(5) 0.163(4) 0.220(4) 0.101 Uiso 1 1 d D
H20W H 0.749(6) 0.269(3) 0.238(4) 0.101 Uiso 1 1 d D
N1 N 0.4285(4) -0.3168(4) 0.1955(3) 0.0354(13) Uani 1 1 d .
N2 N 0.5104(5) -0.2843(4) 0.1709(4) 0.0447(15) Uani 1 1 d .
N3 N 0.4835(4) -0.1500(4) 0.2329(3) 0.0349(13) Uani 1 1 d .
N4 N 0.5547(5) -0.6850(4) 0.3430(4) 0.0421(15) Uani 1 1 d .
N5 N 0.4861(5) -0.7071(4) 0.3820(4) 0.0512(17) Uani 1 1 d .
N6 N 0.5216(4) -0.8393(4) 0.3369(3) 0.0348(13) Uani 1 1 d .
N7 N 0.0728(4) 0.8264(4) 0.3482(3) 0.0250(11) Uani 1 1 d .
N8 N 0.0274(4) 0.8415(4) 0.2837(3) 0.0342(13) Uani 1 1 d .
N9 N 0.0433(4) 0.6955(4) 0.2382(3) 0.0261(11) Uani 1 1 d .
N10 N -0.0881(4) 0.1519(4) 0.1510(3) 0.0352(13) Uani 1 1 d .
N11 N -0.0490(5) 0.1341(4) 0.2158(3) 0.0444(16) Uani 1 1 d .
N12 N -0.0573(4) 0.2839(4) 0.2601(3) 0.0278(12) Uani 1 1 d .
C1 C 0.4333(5) -0.4645(5) 0.2222(4) 0.0367(17) Uani 1 1 d .
C2 C 0.4661(5) -0.5303(5) 0.1763(4) 0.0392(17) Uani 1 1 d .
C3 C 0.5173(5) -0.5735(5) 0.2149(5) 0.0448(19) Uani 1 1 d .
C4 C 0.5391(5) -0.5469(5) 0.2991(5) 0.0414(18) Uani 1 1 d .
C5 C 0.5112(5) -0.4776(5) 0.3456(4) 0.0431(19) Uani 1 1 d .
C6 C 0.4559(5) -0.4396(5) 0.3064(4) 0.0367(16) Uani 1 1 d .
C7 C 0.3707(5) -0.4257(5) 0.1806(4) 0.0383(17) Uani 1 1 d .
H7A H 0.3429 -0.4683 0.1214 0.046 Uiso 1 1 calc R
H7B H 0.3140 -0.4337 0.2003 0.046 Uiso 1 1 calc R
C8 C 0.4475(6) -0.5554(6) 0.0867(5) 0.052(2) Uani 1 1 d .
H8A H 0.5055 -0.5583 0.0740 0.078 Uiso 1 1 calc R
H8B H 0.4370 -0.5021 0.0739 0.078 Uiso 1 1 calc R
H8C H 0.3881 -0.6219 0.0543 0.078 Uiso 1 1 calc R
C9 C 0.5467(6) -0.6497(6) 0.1646(5) 0.056(2) Uani 1 1 d .
H9A H 0.4944 -0.6933 0.1110 0.085 Uiso 1 1 calc R
H9B H 0.5547 -0.6926 0.1925 0.085 Uiso 1 1 calc R
H9C H 0.6099 -0.6119 0.1581 0.085 Uiso 1 1 calc R
C10 C 0.6072(6) -0.5825(5) 0.3409(5) 0.050(2) Uani 1 1 d .
H10A H 0.6553 -0.5847 0.3127 0.060 Uiso 1 1 calc R
H10B H 0.6461 -0.5306 0.3975 0.060 Uiso 1 1 calc R
C11 C 0.5394(7) -0.4446(6) 0.4359(5) 0.058(2) Uani 1 1 d .
H11A H 0.5542 -0.4947 0.4507 0.087 Uiso 1 1 calc R
H11B H 0.4838 -0.4405 0.4524 0.087 Uiso 1 1 calc R
H11C H 0.5985 -0.3772 0.4634 0.087 Uiso 1 1 calc R
C12 C 0.4222(6) -0.3670(6) 0.3571(5) 0.049(2) Uani 1 1 d .
H12A H 0.4003 -0.3912 0.3970 0.073 Uiso 1 1 calc R
H12B H 0.3668 -0.3664 0.3211 0.073 Uiso 1 1 calc R
H12C H 0.4782 -0.2975 0.3853 0.073 Uiso 1 1 calc R
C13 C 0.5394(6) -0.1855(5) 0.1941(5) 0.0457(19) Uani 1 1 d .
H13A H 0.5947 -0.1418 0.1850 0.055 Uiso 1 1 calc R
C14 C 0.4155(5) -0.2360(5) 0.2319(4) 0.0365(16) Uani 1 1 d .
H14A H 0.3644 -0.2392 0.2543 0.044 Uiso 1 1 calc R
C15 C 0.4683(6) -0.8002(5) 0.3760(5) 0.0470(19) Uani 1 1 d .
H15A H 0.4226 -0.8370 0.3970 0.056 Uiso 1 1 calc R
C16 C 0.5753(6) -0.7630(5) 0.3177(4) 0.0427(18) Uani 1 1 d .
H16A H 0.6212 -0.7648 0.2902 0.051 Uiso 1 1 calc R
C17 C 0.0517(5) 0.9525(4) 0.4635(3) 0.0300(15) Uani 1 1 d .
C18 C 0.0639(5) 1.0481(5) 0.4619(3) 0.0311(15) Uani 1 1 d .
C19 C 0.0127(5) 1.0957(5) 0.4997(3) 0.0290(14) Uani 1 1 d .
C20 C 0.1182(5) 0.9060(5) 0.4334(4) 0.0351(16) Uani 1 1 d .
H20A H 0.1806 0.9625 0.4383 0.042 Uiso 1 1 calc R
H20B H 0.1367 0.8753 0.4700 0.042 Uiso 1 1 calc R
C21 C 0.1297(6) 1.0987(5) 0.4197(4) 0.0417(18) Uani 1 1 d .
H21A H 0.0942 1.1221 0.3863 0.063 Uiso 1 1 calc R
H21B H 0.1455 1.0492 0.3852 0.063 Uiso 1 1 calc R
H21C H 0.1916 1.1576 0.4606 0.063 Uiso 1 1 calc R
C22 C 0.0253(5) 1.1998(5) 0.5023(4) 0.0365(16) Uani 1 1 d .
H22A H 0.0904 1.2378 0.4988 0.055 Uiso 1 1 calc R
H22B H 0.0212 1.2389 0.5533 0.055 Uiso 1 1 calc R
H22C H -0.0279 1.1894 0.4565 0.055 Uiso 1 1 calc R
C23 C 0.0110(5) 0.7614(5) 0.2195(4) 0.0300(15) Uani 1 1 d .
H23A H -0.0203 0.7501 0.1654 0.036 Uiso 1 1 calc R
C24 C 0.0815(5) 0.7409(4) 0.3200(4) 0.0277(14) Uani 1 1 d .
H24A H 0.1108 0.7154 0.3530 0.033 Uiso 1 1 calc R
C25 C -0.0584(6) 0.0381(5) 0.0353(4) 0.0417(18) Uani 1 1 d .
C26 C -0.0546(6) -0.0508(5) 0.0401(4) 0.0448(19) Uani 1 1 d .
C27 C 0.0005(6) -0.0906(5) 0.0024(4) 0.0440(19) Uani 1 1 d .
C28 C -0.1312(6) 0.0726(5) 0.0664(4) 0.0437(19) Uani 1 1 d .
H28A H -0.1574 0.0995 0.0298 0.052 Uiso 1 1 calc R
H28B H -0.1885 0.0116 0.0625 0.052 Uiso 1 1 calc R
C29 C -0.1143(7) -0.1061(6) 0.0846(5) 0.062(2) Uani 1 1 d .
H29A H -0.1710 -0.1714 0.0449 0.094 Uiso 1 1 calc R
H29B H -0.1390 -0.0630 0.1157 0.094 Uiso 1 1 calc R
H29C H -0.0710 -0.1192 0.1217 0.094 Uiso 1 1 calc R
C30 C 0.0003(7) -0.1884(6) 0.0041(5) 0.055(2) Uani 1 1 d .
H30A H 0.0491 -0.1720 0.0554 0.083 Uiso 1 1 calc R
H30B H 0.0180 -0.2204 -0.0413 0.083 Uiso 1 1 calc R
H30C H -0.0664 -0.2359 -0.0006 0.083 Uiso 1 1 calc R
C31 C -0.0309(5) 0.2159(5) 0.2792(4) 0.0351(16) Uani 1 1 d .
H31A H -0.0020 0.2265 0.3336 0.042 Uiso 1 1 calc R
C32 C -0.0919(5) 0.2407(5) 0.1786(4) 0.0302(15) Uani 1 1 d .
H32A H -0.1158 0.2690 0.1452 0.036 Uiso 1 1 calc R
C33 C 0.6751(5) -0.0702(4) 0.3850(3) 0.0256(13) Uani 1 1 d .
C34 C 0.7330(5) -0.0100(4) 0.3503(4) 0.0279(14) Uani 1 1 d .
C35 C 0.7977(5) -0.0367(5) 0.3169(4) 0.0306(15) Uani 1 1 d .
H35A H 0.8389 0.0067 0.2971 0.037 Uiso 1 1 calc R
C36 C 0.8029(5) -0.1259(5) 0.3121(4) 0.0303(14) Uani 1 1 d .
H36A H 0.8469 -0.1436 0.2887 0.036 Uiso 1 1 calc R
C37 C 0.7425(5) -0.1902(4) 0.3422(4) 0.0275(14) Uani 1 1 d .
C38 C 0.6831(4) -0.1596(4) 0.3819(3) 0.0256(14) Uani 1 1 d .
H38A H 0.6478 -0.1993 0.4070 0.031 Uiso 1 1 calc R
C39 C 0.6084(5) -0.0423(4) 0.4267(4) 0.0292(14) Uani 1 1 d .
C40 C 0.7265(5) 0.0855(5) 0.3468(4) 0.0321(15) Uani 1 1 d .
C41 C 0.8133(4) -0.4699(4) 0.1993(3) 0.0250(13) Uani 1 1 d .
C42 C 0.7917(5) -0.4568(4) 0.1255(3) 0.0281(14) Uani 1 1 d .
C43 C 0.7418(5) -0.3978(5) 0.1195(4) 0.0376(16) Uani 1 1 d .
H43A H 0.7212 -0.3933 0.0692 0.045 Uiso 1 1 calc R
C44 C 0.7221(5) -0.3464(5) 0.1844(4) 0.0352(16) Uani 1 1 d .
H44A H 0.6885 -0.3071 0.1786 0.042 Uiso 1 1 calc R
C45 C 0.7523(5) -0.3524(4) 0.2599(4) 0.0270(14) Uani 1 1 d .
C46 C 0.7939(4) -0.4177(4) 0.2650(3) 0.0240(13) Uani 1 1 d .
H46A H 0.8090 -0.4265 0.3139 0.029 Uiso 1 1 calc R
C47 C 0.8600(5) -0.5383(4) 0.2083(3) 0.0242(13) Uani 1 1 d .
C48 C 0.8242(6) -0.4968(5) 0.0550(4) 0.0340(16) Uani 1 1 d .
C49 C 0.7414(4) -0.2905(4) 0.3349(4) 0.0266(14) Uani 1 1 d .
C50 C 0.2800(5) 0.0045(4) 0.2024(3) 0.0264(14) Uani 1 1 d .
C51 C 0.3350(5) 0.0572(5) 0.1623(3) 0.0271(14) Uani 1 1 d .
C52 C 0.3179(5) 0.1353(4) 0.1492(3) 0.0270(14) Uani 1 1 d .
H52A H 0.3537 0.1701 0.1215 0.032 Uiso 1 1 calc R
C53 C 0.2490(5) 0.1630(4) 0.1760(3) 0.0267(14) Uani 1 1 d .
C54 C 0.1890(5) 0.1036(5) 0.2095(4) 0.0324(15) Uani 1 1 d .
H54A H 0.1382 0.1176 0.2238 0.039 Uiso 1 1 calc R
C55 C 0.2037(5) 0.0258(5) 0.2214(4) 0.0347(16) Uani 1 1 d .
H55A H 0.1618 -0.0145 0.2428 0.042 Uiso 1 1 calc R
C56 C 0.2926(5) -0.0807(4) 0.2210(4) 0.0293(14) Uani 1 1 d .
C57 C 0.4119(5) 0.0325(5) 0.1343(4) 0.0317(15) Uani 1 1 d .
C58 C 0.1696(5) 0.4446(4) 0.2967(3) 0.0270(14) Uani 1 1 d .
C59 C 0.1930(5) 0.4375(4) 0.3723(3) 0.0266(14) Uani 1 1 d .
C60 C 0.2422(5) 0.3807(5) 0.3836(4) 0.0337(16) Uani 1 1 d .
H60A H 0.2627 0.3803 0.4356 0.040 Uiso 1 1 calc R
C61 C 0.2620(5) 0.3245(5) 0.3202(4) 0.0331(15) Uani 1 1 d .
H61A H 0.2960 0.2866 0.3291 0.040 Uiso 1 1 calc R
C62 C 0.2313(4) 0.3239(4) 0.2423(4) 0.0255(13) Uani 1 1 d .
C63 C 0.1896(4) 0.3872(4) 0.2326(3) 0.0253(13) Uani 1 1 d .
H63A H 0.1743 0.3919 0.1818 0.030 Uiso 1 1 calc R
C64 C 0.1215(4) 0.5100(4) 0.2822(3) 0.0237(13) Uani 1 1 d .
C65 C 0.1616(5) 0.4854(5) 0.4409(3) 0.0287(14) Uani 1 1 d .
C66 C 0.2441(5) 0.2567(5) 0.1711(4) 0.0312(15) Uani 1 1 d .
O29 O 0.5696(15) 0.2919(15) -0.0059(10) 0.127(6) Uani 0.50 1 d P

loop_
_atom_site_aniso_label
_atom_site_aniso_U_11
_atom_site_aniso_U_22
_atom_site_aniso_U_33
_atom_site_aniso_U_23
_atom_site_aniso_U_13
_atom_site_aniso_U_12
Co1 0.0369(5) 0.0278(4) 0.0358(5) 0.0189(4) 0.0185(4) 0.0197(4)
Co2 0.0369(7) 0.0322(6) 0.0331(6) 0.0182(5) 0.0209(6) 0.0245(6)
Co3 0.0750(11) 0.0695(10) 0.0587(9) 0.0454(8) 0.0522(9) 0.0584(9)
Co4 0.0386(5) 0.0234(4) 0.0212(4) 0.0113(3) 0.0156(4) 0.0188(4)
Co5 0.0376(5) 0.0236(4) 0.0223(4) 0.0117(3) 0.0153(4) 0.0196(4)
O1 0.037(3) 0.029(2) 0.034(2) 0.0183(18) 0.022(2) 0.024(2)
O2 0.056(3) 0.040(3) 0.041(3) 0.027(2) 0.031(2) 0.038(2)
O3 0.038(3) 0.045(3) 0.055(3) 0.032(2) 0.023(2) 0.025(2)
O4 0.050(3) 0.026(3) 0.061(3) 0.020(2) 0.012(3) 0.016(2)
O5 0.037(3) 0.026(2) 0.030(2) 0.0132(17) 0.020(2) 0.019(2)
O6 0.035(2) 0.030(2) 0.033(2) 0.0177(19) 0.017(2) 0.021(2)
O7 0.051(3) 0.042(3) 0.023(2) 0.0186(19) 0.021(2) 0.030(2)
O8 0.053(3) 0.044(3) 0.032(3) -0.001(2) 0.009(2) 0.025(3)
O9 0.047(3) 0.034(2) 0.037(2) 0.019(2) 0.025(2) 0.026(2)
O10 0.041(3) 0.037(3) 0.043(3) 0.027(2) 0.026(2) 0.024(2)
O11 0.064(4) 0.021(3) 0.061(3) 0.011(2) 0.012(3) 0.012(2)
O12 0.044(3) 0.040(3) 0.045(3) 0.025(2) 0.031(2) 0.030(2)
O13 0.089(4) 0.090(4) 0.066(3) 0.061(3) 0.062(3) 0.077(4)
O14 0.035(3) 0.042(3) 0.036(2) 0.025(2) 0.020(2) 0.024(2)
O15 0.041(3) 0.026(2) 0.027(2) 0.0132(17) 0.020(2) 0.023(2)
O16 0.039(3) 0.036(2) 0.024(2) 0.0144(18) 0.012(2) 0.022(2)
O17 0.048(3) 0.033(3) 0.028(2) 0.0030(19) 0.010(2) 0.019(2)
O18 0.056(3) 0.044(3) 0.040(3) 0.022(2) 0.028(2) 0.032(3)
O19 0.048(3) 0.042(3) 0.035(3) 0.019(2) 0.017(2) 0.017(2)
O20 0.139(7) 0.153(7) 0.078(4) 0.081(5) 0.081(5) 0.124(6)
O21 0.114(6) 0.082(5) 0.088(5) 0.033(4) 0.072(5) 0.046(5)
O22 0.052(3) 0.029(2) 0.024(2) 0.0107(19) 0.016(2) 0.021(2)
O23 0.070(4) 0.021(2) 0.047(3) 0.011(2) 0.042(3) 0.016(2)
O24 0.062(3) 0.036(3) 0.035(2) 0.019(2) 0.026(2) 0.031(2)
O25 0.060(3) 0.025(2) 0.038(3) 0.015(2) 0.031(2) 0.024(2)
O26 0.086(4) 0.033(3) 0.042(3) 0.017(2) 0.020(3) 0.017(3)
O27 0.143(7) 0.055(4) 0.050(3) 0.028(3) 0.038(4) 0.039(4)
O28 0.077(5) 0.064(4) 0.085(5) 0.022(4) 0.030(4) 0.013(4)
N1 0.039(3) 0.027(3) 0.046(3) 0.017(2) 0.014(3) 0.020(3)
N2 0.049(4) 0.037(3) 0.052(4) 0.019(3) 0.018(3) 0.023(3)
N3 0.047(4) 0.035(3) 0.039(3) 0.025(3) 0.018(3) 0.027(3)
N4 0.044(4) 0.025(3) 0.056(4) 0.023(3) 0.007(3) 0.014(3)
N5 0.054(4) 0.035(3) 0.081(5) 0.029(3) 0.029(4) 0.029(3)
N6 0.035(3) 0.027(3) 0.046(3) 0.019(2) 0.010(3) 0.016(3)
N7 0.031(3) 0.031(3) 0.020(2) 0.009(2) 0.013(2) 0.021(2)
N8 0.046(3) 0.034(3) 0.033(3) 0.015(2) 0.013(3) 0.028(3)
N9 0.034(3) 0.028(3) 0.020(2) 0.009(2) 0.012(2) 0.018(2)
N10 0.051(4) 0.039(3) 0.028(3) 0.013(2) 0.015(3) 0.033(3)
N11 0.072(4) 0.029(3) 0.033(3) 0.009(2) 0.011(3) 0.031(3)
N12 0.039(3) 0.025(3) 0.027(3) 0.010(2) 0.017(2) 0.020(2)
C1 0.030(4) 0.023(3) 0.048(4) 0.016(3) -0.002(3) 0.009(3)
C2 0.038(4) 0.026(3) 0.045(4) 0.012(3) 0.006(3) 0.012(3)
C3 0.040(4) 0.023(3) 0.060(5) 0.016(3) 0.002(4) 0.013(3)
C4 0.025(4) 0.025(3) 0.066(5) 0.026(3) 0.000(3) 0.006(3)
C5 0.035(4) 0.036(4) 0.050(4) 0.028(3) 0.004(3) 0.007(3)
C6 0.032(4) 0.025(3) 0.051(4) 0.020(3) 0.011(3) 0.009(3)
C7 0.037(4) 0.025(3) 0.047(4) 0.018(3) 0.002(3) 0.012(3)
C8 0.063(5) 0.045(4) 0.061(5) 0.027(4) 0.022(4) 0.031(4)
C9 0.047(5) 0.034(4) 0.087(6) 0.025(4) 0.017(4) 0.019(4)
C10 0.039(4) 0.029(4) 0.073(5) 0.029(4) -0.001(4) 0.012(3)
C11 0.063(6) 0.058(5) 0.059(5) 0.037(4) 0.015(4) 0.026(4)
C12 0.045(4) 0.040(4) 0.060(5) 0.026(4) 0.018(4) 0.013(4)
C13 0.054(5) 0.038(4) 0.058(5) 0.026(4) 0.033(4) 0.023(4)
C14 0.036(4) 0.037(4) 0.048(4) 0.024(3) 0.015(3) 0.023(3)
C15 0.059(5) 0.032(4) 0.061(5) 0.022(3) 0.027(4) 0.027(4)
C16 0.045(4) 0.034(4) 0.055(4) 0.025(3) 0.017(4) 0.019(3)
C17 0.039(4) 0.024(3) 0.021(3) 0.000(2) 0.008(3) 0.017(3)
C18 0.040(4) 0.029(3) 0.021(3) 0.003(2) 0.009(3) 0.020(3)
C19 0.034(4) 0.030(3) 0.024(3) 0.008(3) 0.006(3) 0.020(3)
C20 0.041(4) 0.031(3) 0.025(3) -0.001(3) 0.010(3) 0.020(3)
C21 0.056(5) 0.035(4) 0.044(4) 0.017(3) 0.029(4) 0.025(4)
C22 0.044(4) 0.030(3) 0.041(4) 0.015(3) 0.016(3) 0.022(3)
C23 0.043(4) 0.029(3) 0.022(3) 0.010(3) 0.013(3) 0.020(3)
C24 0.032(3) 0.025(3) 0.032(3) 0.007(3) 0.014(3) 0.020(3)
C25 0.069(5) 0.037(4) 0.023(3) 0.004(3) 0.012(3) 0.037(4)
C26 0.071(5) 0.032(4) 0.032(4) 0.009(3) 0.016(4) 0.029(4)
C27 0.077(6) 0.037(4) 0.019(3) 0.004(3) 0.008(4) 0.038(4)
C28 0.064(5) 0.033(4) 0.023(3) -0.003(3) 0.003(3) 0.029(4)
C29 0.100(7) 0.040(4) 0.050(5) 0.015(4) 0.034(5) 0.033(5)
C30 0.092(7) 0.044(4) 0.058(5) 0.026(4) 0.038(5) 0.049(5)
C31 0.059(5) 0.029(3) 0.022(3) 0.008(3) 0.009(3) 0.029(3)
C32 0.044(4) 0.030(3) 0.029(3) 0.014(3) 0.017(3) 0.026(3)
C33 0.033(4) 0.023(3) 0.029(3) 0.011(2) 0.016(3) 0.018(3)
C34 0.026(3) 0.022(3) 0.039(4) 0.016(3) 0.010(3) 0.012(3)
C35 0.028(3) 0.030(3) 0.041(4) 0.018(3) 0.019(3) 0.016(3)
C36 0.033(4) 0.032(3) 0.036(3) 0.013(3) 0.020(3) 0.023(3)
C37 0.028(3) 0.025(3) 0.036(3) 0.008(3) 0.018(3) 0.019(3)
C38 0.026(3) 0.021(3) 0.029(3) 0.012(2) 0.008(3) 0.011(3)
C39 0.034(4) 0.021(3) 0.033(3) 0.011(3) 0.009(3) 0.014(3)
C40 0.032(4) 0.036(4) 0.051(4) 0.027(3) 0.028(3) 0.024(3)
C41 0.026(3) 0.024(3) 0.029(3) 0.013(2) 0.011(3) 0.014(3)
C42 0.037(4) 0.026(3) 0.026(3) 0.009(2) 0.009(3) 0.021(3)
C43 0.050(4) 0.043(4) 0.032(4) 0.017(3) 0.013(3) 0.032(4)
C44 0.040(4) 0.037(4) 0.035(4) 0.012(3) 0.009(3) 0.029(3)
C45 0.032(3) 0.023(3) 0.029(3) 0.007(2) 0.013(3) 0.017(3)
C46 0.031(3) 0.021(3) 0.026(3) 0.011(2) 0.015(3) 0.015(3)
C47 0.030(3) 0.021(3) 0.027(3) 0.011(2) 0.014(3) 0.014(3)
C48 0.053(5) 0.037(4) 0.025(3) 0.013(3) 0.017(3) 0.032(4)
C49 0.020(3) 0.025(3) 0.030(3) 0.009(3) 0.007(3) 0.010(3)
C50 0.027(3) 0.019(3) 0.029(3) 0.004(2) 0.009(3) 0.011(3)
C51 0.038(4) 0.031(3) 0.027(3) 0.013(3) 0.021(3) 0.025(3)
C52 0.030(3) 0.025(3) 0.027(3) 0.010(2) 0.012(3) 0.014(3)
C53 0.031(3) 0.027(3) 0.026(3) 0.008(2) 0.015(3) 0.017(3)
C54 0.034(4) 0.037(4) 0.038(4) 0.018(3) 0.020(3) 0.022(3)
C55 0.039(4) 0.030(3) 0.042(4) 0.018(3) 0.022(3) 0.017(3)
C56 0.038(4) 0.021(3) 0.035(4) 0.012(3) 0.017(3) 0.017(3)
C57 0.042(4) 0.027(3) 0.033(3) 0.016(3) 0.014(3) 0.018(3)
C58 0.031(3) 0.026(3) 0.024(3) 0.010(2) 0.008(3) 0.013(3)
C59 0.030(3) 0.027(3) 0.022(3) 0.009(2) 0.006(3) 0.016(3)
C60 0.044(4) 0.037(4) 0.019(3) 0.007(3) 0.007(3) 0.023(3)
C61 0.036(4) 0.033(3) 0.034(4) 0.011(3) 0.007(3) 0.025(3)
C62 0.023(3) 0.023(3) 0.029(3) 0.008(2) 0.009(3) 0.012(3)
C63 0.029(3) 0.028(3) 0.023(3) 0.011(2) 0.011(3) 0.015(3)
C64 0.027(3) 0.019(3) 0.021(3) 0.004(2) 0.003(3) 0.012(3)
C65 0.046(4) 0.026(3) 0.024(3) 0.014(3) 0.012(3) 0.025(3)
C66 0.029(4) 0.034(4) 0.035(4) 0.013(3) 0.013(3) 0.018(3)
O29 0.165(18) 0.143(15) 0.082(11) 0.044(10) 0.034(11) 0.084(14)

loop_
_atom_type_symbol
_atom_type_description
_atom_type_scat_dispersion_real
_atom_type_scat_dispersion_imag
_atom_type_scat_source
C C 0.0033 0.0016 'International Tables Vol C Tables 4.2.6.8 and 6.1.1.4'
H H 0.0000 0.0000 'International Tables Vol C Tables 4.2.6.8 and 6.1.1.4'
N N 0.0061 0.0033 'International Tables Vol C Tables 4.2.6.8 and 6.1.1.4'
O O 0.0106 0.0060 'International Tables Vol C Tables 4.2.6.8 and 6.1.1.4'
Co Co 0.3494 0.9721 'International Tables Vol C Tables 4.2.6.8 and 6.1.1.4'

loop_
_geom_angle_atom_site_label_1
_geom_angle_atom_site_label_2
_geom_angle_atom_site_label_3
_geom_angle
_geom_angle_site_symmetry_1
_geom_angle_site_symmetry_3
O12 Co1 O3 88.63(18) . .
O12 Co1 O10 91.11(17) . .
O3 Co1 O10 178.88(18) . .
O12 Co1 O1 173.54(17) . .
O3 Co1 O1 87.12(17) . .
O10 Co1 O1 93.24(16) . .
O12 Co1 N6 90.67(19) . 1_565
O3 Co1 N6 88.8(2) . 1_565
O10 Co1 N6 90.14(19) . 1_565
O1 Co1 N6 94.08(18) . 1_565
O12 Co1 N3 85.81(18) . .
O3 Co1 N3 93.1(2) . .
O10 Co1 N3 87.9(2) . .
O1 Co1 N3 89.58(17) . .
N6 Co1 N3 175.9(2) 1_565 .
O19 Co2 O19 180.000(1) 2_656 .
O19 Co2 O2 90.1(2) 2_656 2_656
O19 Co2 O2 89.9(2) . 2_656
O19 Co2 O2 89.9(2) 2_656 .
O19 Co2 O2 90.1(2) . .
O2 Co2 O2 180.0(3) 2_656 .
O19 Co2 O1 87.46(17) 2_656 2_656
O19 Co2 O1 92.54(17) . 2_656
O2 Co2 O1 61.73(15) 2_656 2_656
O2 Co2 O1 118.27(15) . 2_656
O19 Co2 O1 92.54(17) 2_656 .
O19 Co2 O1 87.46(17) . .
O2 Co2 O1 118.27(15) 2_656 .
O2 Co2 O1 61.73(15) . .
O1 Co2 O1 180.000(1) 2_656 .
O19 Co2 C39 88.4(2) 2_656 2_656
O19 Co2 C39 91.6(2) . 2_656
O2 Co2 C39 30.36(17) 2_656 2_656
O2 Co2 C39 149.64(17) . 2_656
O1 Co2 C39 31.37(17) 2_656 2_656
O1 Co2 C39 148.63(17) . 2_656
O19 Co2 C39 91.6(2) 2_656 .
O19 Co2 C39 88.4(2) . .
O2 Co2 C39 149.64(17) 2_656 .
O2 Co2 C39 30.36(17) . .
O1 Co2 C39 148.63(17) 2_656 .
O1 Co2 C39 31.37(17) . .
C39 Co2 C39 180.000(1) 2_656 .
O13 Co3 O13 180.0(4) 2_655 .
O13 Co3 O21 90.5(2) 2_655 .
O13 Co3 O21 89.5(2) . .
O13 Co3 O21 89.5(2) 2_655 2_655
O13 Co3 O21 90.5(2) . 2_655
O21 Co3 O21 180.0(4) . 2_655
O13 Co3 O20 93.4(2) 2_655 2_655
O13 Co3 O20 86.6(2) . 2_655
O21 Co3 O20 89.7(3) . 2_655
O21 Co3 O20 90.3(3) 2_655 2_655
O13 Co3 O20 86.6(2) 2_655 .
O13 Co3 O20 93.4(2) . .
O21 Co3 O20 90.3(3) . .
O21 Co3 O20 89.7(3) 2_655 .
O20 Co3 O20 180.0(4) 2_655 .
O23 Co4 O14 88.0(2) . .
O23 Co4 O5 165.50(17) . 1_465
O14 Co4 O5 93.62(16) . 1_465
O23 Co4 O22 85.12(18) . .
O14 Co4 O22 86.73(18) . .
O5 Co4 O22 80.58(17) 1_465 .
O23 Co4 O7 91.5(2) . 1_465
O14 Co4 O7 175.65(17) . 1_465
O5 Co4 O7 85.79(17) 1_465 1_465
O22 Co4 O7 88.92(17) . 1_465
O23 Co4 N9 94.12(18) . .
O14 Co4 N9 96.48(18) . .
O5 Co4 N9 100.01(17) 1_465 .
O22 Co4 N9 176.68(18) . .
O7 Co4 N9 87.86(17) 1_465 .
O25 Co5 O15 166.36(16) . .
O25 Co5 O6 86.84(18) . 1_465
O15 Co5 O6 93.18(16) . 1_465
O25 Co5 O16 92.63(18) . .
O15 Co5 O16 86.43(16) . .
O6 Co5 O16 176.16(16) 1_465 .
O25 Co5 N12 94.63(18) . .
O15 Co5 N12 98.98(17) . .
O6 Co5 N12 93.50(18) 1_465 .
O16 Co5 N12 90.34(18) . .
O25 Co5 O24 86.95(18) . .
O15 Co5 O24 79.43(17) . .
O6 Co5 O24 87.38(17) 1_465 .
O16 Co5 O24 88.80(17) . .
N12 Co5 O24 178.2(2) . .
C39 O1 Co1 129.5(4) . .
C39 O1 Co2 86.4(4) . .
Co1 O1 Co2 128.4(2) . .
C39 O2 Co2 91.7(4) . .
C40 O3 Co1 119.2(4) . .
C47 O5 Co4 127.0(4) . 1_645
C47 O6 Co5 122.4(4) . 1_645
C48 O7 Co4 118.1(4) . 1_645
C56 O10 Co1 112.5(4) . .
C57 O12 Co1 135.9(4) . .
C57 O13 Co3 129.8(4) . .
C64 O14 Co4 121.2(4) . .
C64 O15 Co5 126.7(4) . .
C65 O16 Co5 115.6(3) . .
Co2 O19 H1W 122(4) . .
Co2 O19 H2W 119(4) . .
H1W O19 H2W 112(3) . .
Co3 O20 H3W 120(2) . .
Co3 O20 H4W 104.5(19) . .
H3W O20 H4W 113(3) . .
Co3 O21 H5W 106(7) . .
Co3 O21 H6W 113(6) . .
H5W O21 H6W 108(3) . .
Co4 O22 H7W 114(5) . .
Co4 O22 H8W 118(5) . .
H7W O22 H8W 93(6) . .
Co4 O23 H9W 134(5) . .
Co4 O23 H10W 125(5) . .
H9W O23 H10W 94(7) . .
Co5 O24 H11W 105.4(18) . .
Co5 O24 H12W 114(2) . .
H11W O24 H12W 113(3) . .
Co5 O25 H13W 125(5) . .
Co5 O25 H14W 119(5) . .
H13W O25 H14W 110(7) . .
H15W O26 H16W 110(3) . .
H17W O27 H18W 109(3) . .
H19W O28 H20W 110(3) . .
C14 N1 N2 108.8(5) . .
C14 N1 C7 129.8(6) . .
N2 N1 C7 121.4(6) . .
C13 N2 N1 102.7(6) . .
C14 N3 C13 101.7(6) . .
C14 N3 Co1 129.2(5) . .
C13 N3 Co1 129.0(4) . .
C16 N4 N5 109.8(5) . .
C16 N4 C10 126.0(7) . .
N5 N4 C10 123.8(6) . .
C15 N5 N4 102.9(6) . .
C16 N6 C15 102.7(6) . .
C16 N6 Co1 124.0(5) . 1_545
C15 N6 Co1 132.0(4) . 1_545
C24 N7 N8 109.5(5) . .
C24 N7 C20 127.6(5) . .
N8 N7 C20 122.2(5) . .
C23 N8 N7 103.0(5) . .
C24 N9 C23 102.2(5) . .
C24 N9 Co4 131.6(4) . .
C23 N9 Co4 126.2(4) . .
C32 N10 N11 109.5(5) . .
C32 N10 C28 128.5(5) . .
N11 N10 C28 121.4(5) . .
C31 N11 N10 102.6(5) . .
C32 N12 C31 102.6(5) . .
C32 N12 Co5 130.6(4) . .
C31 N12 Co5 126.7(4) . .
C6 C1 C2 119.3(6) . .
C6 C1 C7 120.2(6) . .
C2 C1 C7 120.5(6) . .
C1 C2 C3 119.8(7) . .
C1 C2 C8 121.1(6) . .
C3 C2 C8 119.1(7) . .
C4 C3 C2 119.6(7) . .
C4 C3 C9 120.5(6) . .
C2 C3 C9 119.9(7) . .
C3 C4 C5 120.7(6) . .
C3 C4 C10 118.1(7) . .
C5 C4 C10 120.6(7) . .
C6 C5 C4 119.4(7) . .
C6 C5 C11 119.8(7) . .
C4 C5 C11 120.8(7) . .
C5 C6 C1 121.1(7) . .
C5 C6 C12 119.1(7) . .
C1 C6 C12 119.8(6) . .
N1 C7 C1 112.8(5) . .
N1 C7 H7A 109.0 . .
C1 C7 H7A 109.0 . .
N1 C7 H7B 109.0 . .
C1 C7 H7B 109.0 . .
H7A C7 H7B 107.8 . .
C2 C8 H8A 109.5 . .
C2 C8 H8B 109.5 . .
H8A C8 H8B 109.5 . .
C2 C8 H8C 109.5 . .
H8A C8 H8C 109.5 . .
H8B C8 H8C 109.5 . .
C3 C9 H9A 109.5 . .
C3 C9 H9B 109.5 . .
H9A C9 H9B 109.5 . .
C3 C9 H9C 109.5 . .
H9A C9 H9C 109.5 . .
H9B C9 H9C 109.5 . .
N4 C10 C4 115.6(6) . .
N4 C10 H10A 108.4 . .
C4 C10 H10A 108.4 . .
N4 C10 H10B 108.4 . .
C4 C10 H10B 108.4 . .
H10A C10 H10B 107.4 . .
C5 C11 H11A 109.5 . .
C5 C11 H11B 109.5 . .
H11A C11 H11B 109.5 . .
C5 C11 H11C 109.5 . .
H11A C11 H11C 109.5 . .
H11B C11 H11C 109.5 . .
C6 C12 H12A 109.5 . .
C6 C12 H12B 109.5 . .
H12A C12 H12B 109.5 . .
C6 C12 H12C 109.5 . .
H12A C12 H12C 109.5 . .
H12B C12 H12C 109.5 . .
N2 C13 N3 115.2(6) . .
N2 C13 H13A 122.4 . .
N3 C13 H13A 122.4 . .
N1 C14 N3 111.6(6) . .
N1 C14 H14A 124.2 . .
N3 C14 H14A 124.2 . .
N5 C15 N6 114.3(7) . .
N5 C15 H15A 122.8 . .
N6 C15 H15A 122.8 . .
N4 C16 N6 110.3(7) . .
N4 C16 H16A 124.8 . .
N6 C16 H16A 124.8 . .
C19 C17 C18 120.9(6) 2_576 .
C19 C17 C20 118.8(6) 2_576 .
C18 C17 C20 120.0(6) . .
C19 C18 C17 118.8(6) . .
C19 C18 C21 119.6(6) . .
C17 C18 C21 121.5(6) . .
C18 C19 C17 120.2(6) . 2_576
C18 C19 C22 121.3(6) . .
C17 C19 C22 118.5(6) 2_576 .
N7 C20 C17 116.0(5) . .
N7 C20 H20A 108.3 . .
C17 C20 H20A 108.3 . .
N7 C20 H20B 108.3 . .
C17 C20 H20B 108.3 . .
H20A C20 H20B 107.4 . .
C18 C21 H21A 109.5 . .
C18 C21 H21B 109.5 . .
H21A C21 H21B 109.5 . .
C18 C21 H21C 109.5 . .
H21A C21 H21C 109.5 . .
H21B C21 H21C 109.5 . .
C19 C22 H22A 109.5 . .
C19 C22 H22B 109.5 . .
H22A C22 H22B 109.5 . .
C19 C22 H22C 109.5 . .
H22A C22 H22C 109.5 . .
H22B C22 H22C 109.5 . .
N8 C23 N9 114.3(5) . .
N8 C23 H23A 122.9 . .
N9 C23 H23A 122.9 . .
N7 C24 N9 111.0(5) . .
N7 C24 H24A 124.5 . .
N9 C24 H24A 124.5 . .
C27 C25 C26 119.9(7) 2 .
C27 C25 C28 119.8(6) 2 .
C26 C25 C28 120.1(7) . .
C27 C26 C25 120.4(7) . .
C27 C26 C29 119.3(7) . .
C25 C26 C29 120.2(7) . .
C26 C27 C25 119.5(6) . 2
C26 C27 C30 120.3(7) . .
C25 C27 C30 120.2(7) 2 .
N10 C28 C25 115.5(6) . .
N10 C28 H28A 108.4 . .
C25 C28 H28A 108.4 . .
N10 C28 H28B 108.4 . .
C25 C28 H28B 108.4 . .
H28A C28 H28B 107.5 . .
C26 C29 H29A 109.5 . .
C26 C29 H29B 109.5 . .
H29A C29 H29B 109.5 . .
C26 C29 H29C 109.5 . .
H29A C29 H29C 109.5 . .
H29B C29 H29C 109.5 . .
C27 C30 H30A 109.5 . .
C27 C30 H30B 109.5 . .
H30A C30 H30B 109.5 . .
C27 C30 H30C 109.5 . .
H30A C30 H30C 109.5 . .
H30B C30 H30C 109.5 . .
N11 C31 N12 114.7(6) . .
N11 C31 H31A 122.6 . .
N12 C31 H31A 122.6 . .
N10 C32 N12 110.5(5) . .
N10 C32 H32A 124.8 . .
N12 C32 H32A 124.8 . .
C38 C33 C34 117.8(6) . .
C38 C33 C39 118.6(5) . .
C34 C33 C39 123.6(5) . .
C35 C34 C33 120.7(5) . .
C35 C34 C40 117.1(5) . .
C33 C34 C40 122.2(6) . .
C36 C35 C34 121.0(6) . .
C36 C35 H35A 119.5 . .
C34 C35 H35A 119.5 . .
C35 C36 C37 119.7(6) . .
C35 C36 H36A 120.2 . .
C37 C36 H36A 120.2 . .
C38 C37 C36 119.6(5) . .
C38 C37 C49 118.4(5) . .
C36 C37 C49 121.9(5) . .
C37 C38 C33 120.9(5) . .
C37 C38 H38A 119.6 . .
C33 C38 H38A 119.6 . .
O2 C39 O1 120.1(6) . .
O2 C39 C33 119.4(5) . .
O1 C39 C33 120.5(5) . .
O2 C39 Co2 57.9(3) . .
O1 C39 Co2 62.2(3) . .
C33 C39 Co2 177.3(4) . .
O4 C40 O3 125.9(6) . .
O4 C40 C34 116.7(6) . .
O3 C40 C34 117.3(6) . .
C46 C41 C42 120.3(6) . .
C46 C41 C47 118.9(5) . .
C42 C41 C47 120.8(5) . .
C43 C42 C41 117.6(6) . .
C43 C42 C48 117.8(5) . .
C41 C42 C48 124.5(6) . .
C44 C43 C42 121.9(6) . .
C44 C43 H43A 119.0 . .
C42 C43 H43A 119.0 . .
C43 C44 C45 119.8(6) . .
C43 C44 H44A 120.1 . .
C45 C44 H44A 120.1 . .
C46 C45 C44 119.0(5) . .
C46 C45 C49 118.7(5) . .
C44 C45 C49 122.2(6) . .
C41 C46 C45 120.9(5) . .
C41 C46 H46A 119.5 . .
C45 C46 H46A 119.5 . .
O5 C47 O6 124.3(6) . .
O5 C47 C41 119.9(5) . .
O6 C47 C41 115.8(5) . .
O8 C48 O7 124.1(6) . .
O8 C48 C42 119.5(6) . .
O7 C48 C42 116.3(6) . .
O9 C49 C45 121.2(6) . .
O9 C49 C37 120.5(5) . .
C45 C49 C37 118.2(5) . .
C55 C50 C51 119.0(6) . .
C55 C50 C56 117.0(5) . .
C51 C50 C56 123.8(6) . .
C52 C51 C50 118.9(6) . .
C52 C51 C57 119.3(5) . .
C50 C51 C57 121.9(5) . .
C53 C52 C51 121.4(6) . .
C53 C52 H52A 119.3 . .
C51 C52 H52A 119.3 . .
C52 C53 C54 118.6(6) . .
C52 C53 C66 119.2(5) . .
C54 C53 C66 122.2(6) . .
C55 C54 C53 120.4(6) . .
C55 C54 H54A 119.8 . .
C53 C54 H54A 119.8 . .
C54 C55 C50 121.2(6) . .
C54 C55 H55A 119.4 . .
C50 C55 H55A 119.4 . .
O11 C56 O10 126.4(6) . .
O11 C56 C50 115.6(6) . .
O10 C56 C50 117.9(5) . .
O13 C57 O12 122.8(6) . .
O13 C57 C51 116.9(6) . .
O12 C57 C51 120.2(5) . .
C63 C58 C59 119.0(6) . .
C63 C58 C64 119.1(5) . .
C59 C58 C64 121.8(5) . .
C60 C59 C58 119.3(6) . .
C60 C59 C65 118.2(5) . .
C58 C59 C65 122.4(6) . .
C61 C60 C59 121.1(6) . .
C61 C60 H60A 119.4 . .
C59 C60 H60A 119.4 . .
C60 C61 C62 120.1(6) . .
C60 C61 H61A 120.0 . .
C62 C61 H61A 120.0 . .
C63 C62 C61 118.8(6) . .
C63 C62 C66 120.3(5) . .
C61 C62 C66 120.9(6) . .
C62 C63 C58 121.2(6) . .
C62 C63 H63A 119.4 . .
C58 C63 H63A 119.4 . .
O15 C64 O14 124.7(5) . .
O15 C64 C58 119.1(5) . .
O14 C64 C58 116.1(5) . .
O17 C65 O16 124.9(6) . .
O17 C65 C59 119.2(6) . .
O16 C65 C59 115.7(5) . .
O18 C66 C53 121.9(6) . .
O18 C66 C62 121.6(6) . .
C53 C66 C62 116.5(5) . .

loop_
_geom_bond_atom_site_label_1
_geom_bond_atom_site_label_2
_geom_bond_distance
_geom_bond_site_symmetry_2
Co1 O12 2.086(5) .
Co1 O3 2.094(5) .
Co1 O10 2.102(4) .
Co1 O1 2.151(4) .
Co1 N6 2.153(5) 1_565
Co1 N3 2.158(5) .
Co2 O19 2.053(5) 2_656
Co2 O19 2.053(5) .
Co2 O2 2.089(4) 2_656
Co2 O2 2.089(4) .
Co2 O1 2.185(4) 2_656
Co2 O1 2.185(4) .
Co2 C39 2.465(7) 2_656
Co2 C39 2.465(7) .
Co3 O13 2.060(5) 2_655
Co3 O13 2.060(5) .
Co3 O21 2.079(7) .
Co3 O21 2.079(7) 2_655
Co3 O20 2.103(6) 2_655
Co3 O20 2.103(6) .
Co4 O23 2.046(5) .
Co4 O14 2.062(4) .
Co4 O5 2.081(4) 1_465
Co4 O22 2.130(4) .
Co4 O7 2.134(4) 1_465
Co4 N9 2.161(5) .
Co5 O25 2.054(5) .
Co5 O15 2.070(4) .
Co5 O6 2.072(4) 1_465
Co5 O16 2.127(4) .
Co5 N12 2.132(5) .
Co5 O24 2.135(4) .
O1 C39 1.286(7) .
O2 C39 1.247(7) .
O3 C40 1.275(8) .
O4 C40 1.244(8) .
O5 C47 1.250(7) .
O5 Co4 2.081(4) 1_645
O6 C47 1.267(7) .
O6 Co5 2.072(4) 1_645
O7 C48 1.274(8) .
O7 Co4 2.134(4) 1_645
O8 C48 1.248(8) .
O9 C49 1.221(7) .
O10 C56 1.286(8) .
O11 C56 1.223(7) .
O12 C57 1.253(7) .
O13 C57 1.248(7) .
O14 C64 1.261(7) .
O15 C64 1.249(7) .
O16 C65 1.280(8) .
O17 C65 1.243(7) .
O18 C66 1.213(7) .
O19 H1W 0.84(2) .
O19 H2W 0.84(2) .
O20 H3W 0.847(19) .
O20 H4W 0.85(2) .
O21 H5W 0.86(2) .
O21 H6W 0.86(2) .
O22 H7W 0.86(2) .
O22 H8W 0.84(2) .
O23 H9W 0.85(2) .
O23 H10W 0.85(2) .
O24 H11W 0.838(19) .
O24 H12W 0.849(19) .
O25 H13W 0.84(2) .
O25 H14W 0.85(2) .
O26 H15W 0.85(2) .
O26 H16W 0.85(2) .
O27 H17W 0.86(2) .
O27 H18W 0.86(2) .
O28 H19W 0.86(2) .
O28 H20W 0.87(2) .
N1 C14 1.321(8) .
N1 N2 1.377(8) .
N1 C7 1.467(8) .
N2 C13 1.301(9) .
N3 C14 1.325(8) .
N3 C13 1.368(9) .
N4 C16 1.319(9) .
N4 N5 1.370(9) .
N4 C10 1.482(8) .
N5 C15 1.310(8) .
N6 C16 1.337(8) .
N6 C15 1.364(9) .
N6 Co1 2.153(5) 1_545
N7 C24 1.321(7) .
N7 N8 1.372(7) .
N7 C20 1.477(7) .
N8 C23 1.313(8) .
N9 C24 1.334(7) .
N9 C23 1.373(8) .
N10 C32 1.326(8) .
N10 N11 1.366(7) .
N10 C28 1.470(7) .
N11 C31 1.312(8) .
N12 C32 1.329(7) .
N12 C31 1.357(8) .
C1 C6 1.401(9) .
C1 C2 1.413(10) .
C1 C7 1.500(9) .
C2 C3 1.413(10) .
C2 C8 1.502(10) .
C3 C4 1.400(10) .
C3 C9 1.520(11) .
C4 C5 1.400(11) .
C4 C10 1.524(9) .
C5 C6 1.396(10) .
C5 C11 1.486(10) .
C6 C12 1.532(10) .
C7 H7A 0.9800 .
C7 H7B 0.9800 .
C8 H8A 0.9700 .
C8 H8B 0.9700 .
C8 H8C 0.9700 .
C9 H9A 0.9700 .
C9 H9B 0.9700 .
C9 H9C 0.9700 .
C10 H10A 0.9800 .
C10 H10B 0.9800 .
C11 H11A 0.9700 .
C11 H11B 0.9700 .
C11 H11C 0.9700 .
C12 H12A 0.9700 .
C12 H12B 0.9700 .
C12 H12C 0.9700 .
C13 H13A 0.9400 .
C14 H14A 0.9400 .
C15 H15A 0.9400 .
C16 H16A 0.9400 .
C17 C19 1.401(9) 2_576
C17 C18 1.412(9) .
C17 C20 1.536(9) .
C18 C19 1.396(9) .
C18 C21 1.505(9) .
C19 C17 1.401(9) 2_576
C19 C22 1.514(8) .
C20 H20A 0.9800 .
C20 H20B 0.9800 .
C21 H21A 0.9700 .
C21 H21B 0.9700 .
C21 H21C 0.9700 .
C22 H22A 0.9700 .
C22 H22B 0.9700 .
C22 H22C 0.9700 .
C23 H23A 0.9400 .
C24 H24A 0.9400 .
C25 C27 1.388(10) 2
C25 C26 1.409(9) .
C25 C28 1.529(10) .
C26 C27 1.382(11) .
C26 C29 1.522(10) .
C27 C25 1.388(10) 2
C27 C30 1.503(9) .
C28 H28A 0.9800 .
C28 H28B 0.9800 .
C29 H29A 0.9700 .
C29 H29B 0.9700 .
C29 H29C 0.9700 .
C30 H30A 0.9700 .
C30 H30B 0.9700 .
C30 H30C 0.9700 .
C31 H31A 0.9400 .
C32 H32A 0.9400 .
C33 C38 1.403(8) .
C33 C34 1.405(8) .
C33 C39 1.492(9) .
C34 C35 1.378(9) .
C34 C40 1.519(8) .
C35 C36 1.372(8) .
C35 H35A 0.9400 .
C36 C37 1.397(8) .
C36 H36A 0.9400 .
C37 C38 1.391(9) .
C37 C49 1.492(8) .
C38 H38A 0.9400 .
C41 C46 1.379(8) .
C41 C42 1.413(8) .
C41 C47 1.499(8) .
C42 C43 1.396(9) .
C42 C48 1.508(9) .
C43 C44 1.366(9) .
C43 H43A 0.9400 .
C44 C45 1.406(8) .
C44 H44A 0.9400 .
C45 C46 1.385(8) .
C45 C49 1.489(8) .
C46 H46A 0.9400 .
C50 C55 1.398(9) .
C50 C51 1.402(8) .
C50 C56 1.509(8) .
C51 C52 1.391(8) .
C51 C57 1.493(9) .
C52 C53 1.390(9) .
C52 H52A 0.9400 .
C53 C54 1.398(8) .
C53 C66 1.491(9) .
C54 C55 1.361(9) .
C54 H54A 0.9400 .
C55 H55A 0.9400 .
C58 C63 1.397(8) .
C58 C59 1.402(8) .
C58 C64 1.499(8) .
C59 C60 1.378(9) .
C59 C65 1.509(9) .
C60 C61 1.378(9) .
C60 H60A 0.9400 .
C61 C62 1.402(8) .
C61 H61A 0.9400 .
C62 C63 1.377(8) .
C62 C66 1.491(9) .
C63 H63A 0.9400 .

loop_
_geom_hbond_atom_site_label_D
_geom_hbond_atom_site_label_H
_geom_hbond_atom_site_label_A
_geom_hbond_distance_DH
_geom_hbond_distance_HA
_geom_hbond_distance_DA
_geom_hbond_angle_DHA
_geom_hbond_site_symmetry_A
O19 H1W O10 0.84(2) 2.00(3) 2.745(6) 147(5) .
O19 H2W O26 0.84(2) 1.86(2) 2.698(7) 172(7) .
O20 H3W O12 0.847(19) 2.10(4) 2.709(7) 129(4) .
O20 H4W O13 0.85(2) 2.57(4) 2.856(7) 101(3) 2_655
O21 H5W O28 0.86(2) 1.76(2) 2.618(10) 176(9) .
O21 H6W O27 0.86(2) 2.04(5) 2.830(10) 152(9) .
O22 H7W O27 0.86(2) 2.42(3) 3.246(9) 162(6) 1_455
O22 H8W O7 0.84(2) 1.92(3) 2.744(6) 166(7) 2_655
O23 H9W O8 0.85(2) 1.93(2) 2.780(7) 173(8) 2_655
O23 H10W O11 0.85(2) 1.78(4) 2.575(6) 156(8) 1_565
O24 H11W O15 0.838(19) 2.40(3) 2.687(6) 101(2) .
O24 H12W O16 0.849(19) 1.821(18) 2.666(6) 174(3) 2_566
O25 H13W O4 0.84(2) 1.83(3) 2.651(6) 166(7) 1_455
O25 H14W O17 0.85(2) 1.91(3) 2.730(6) 163(7) 2_566
O26 H15W O4 0.85(2) 2.01(3) 2.837(8) 164(8) 2_656
O26 H16W O17 0.85(2) 2.18(5) 2.896(7) 142(7) 1_545
O27 H17W O8 0.86(2) 2.32(5) 3.052(9) 143(8) 1_565
O27 H18W O11 0.86(2) 2.14(6) 2.838(8) 138(7) 2_655
O28 H19W O3 0.86(2) 2.14(2) 2.949(8) 157(2) .
O28 H20W O6 0.87(2) 2.11(5) 2.869(7) 146(7) 1_565

loop_
_geom_torsion_atom_site_label_1
_geom_torsion_atom_site_label_2
_geom_torsion_atom_site_label_3
_geom_torsion_atom_site_label_4
_geom_torsion
_geom_torsion_site_symmetry_1
_geom_torsion_site_symmetry_4
O3 Co1 O1 C39 -72.3(5) . .
O10 Co1 O1 C39 108.7(5) . .
N6 Co1 O1 C39 -160.9(5) 1_565 .
N3 Co1 O1 C39 20.8(5) . .
O3 Co1 O1 Co2 164.2(3) . .
O10 Co1 O1 Co2 -14.7(2) . .
N6 Co1 O1 Co2 75.7(3) 1_565 .
N3 Co1 O1 Co2 -102.6(3) . .
O19 Co2 O1 C39 89.0(4) 2_656 .
O19 Co2 O1 C39 -91.0(4) . .
O2 Co2 O1 C39 -179.6(3) 2_656 .
O2 Co2 O1 C39 0.4(3) . .
C39 Co2 O1 C39 180.000(3) 2_656 .
O19 Co2 O1 Co1 -131.3(3) 2_656 .
O19 Co2 O1 Co1 48.7(3) . .
O2 Co2 O1 Co1 -39.8(3) 2_656 .
O2 Co2 O1 Co1 140.2(3) . .
C39 Co2 O1 Co1 -40.2(5) 2_656 .
C39 Co2 O1 Co1 139.8(5) . .
O19 Co2 O2 C39 -93.4(4) 2_656 .
O19 Co2 O2 C39 86.6(4) . .
O1 Co2 O2 C39 179.6(3) 2_656 .
O1 Co2 O2 C39 -0.4(3) . .
C39 Co2 O2 C39 180.000(3) 2_656 .
O12 Co1 O3 C40 -170.4(5) . .
O1 Co1 O3 C40 4.7(5) . .
N6 Co1 O3 C40 98.8(5) 1_565 .
N3 Co1 O3 C40 -84.7(5) . .
O12 Co1 O10 C56 1.7(4) . .
O1 Co1 O10 C56 -173.5(4) . .
N6 Co1 O10 C56 92.4(4) 1_565 .
N3 Co1 O10 C56 -84.0(4) . .
O3 Co1 O12 C57 -113.6(6) . .
O10 Co1 O12 C57 65.3(6) . .
N6 Co1 O12 C57 -24.9(6) 1_565 .
N3 Co1 O12 C57 153.1(6) . .
O21 Co3 O13 C57 -114.8(7) . .
O21 Co3 O13 C57 65.2(7) 2_655 .
O20 Co3 O13 C57 155.5(7) 2_655 .
O20 Co3 O13 C57 -24.5(7) . .
O23 Co4 O14 C64 173.0(4) . .
O5 Co4 O14 C64 -21.4(4) 1_465 .
O22 Co4 O14 C64 -101.7(4) . .
N9 Co4 O14 C64 79.1(4) . .
O25 Co5 O15 C64 167.8(7) . .
O6 Co5 O15 C64 -102.5(5) 1_465 .
O16 Co5 O15 C64 81.3(5) . .
N12 Co5 O15 C64 -8.4(5) . .
O24 Co5 O15 C64 170.8(5) . .
O25 Co5 O16 C65 -172.4(4) . .
O15 Co5 O16 C65 -6.0(4) . .
N12 Co5 O16 C65 93.0(4) . .
O24 Co5 O16 C65 -85.5(4) . .
C14 N1 N2 C13 -0.6(7) . .
C7 N1 N2 C13 179.5(6) . .
O12 Co1 N3 C14 -111.0(6) . .
O3 Co1 N3 C14 160.6(6) . .
O10 Co1 N3 C14 -19.7(6) . .
O1 Co1 N3 C14 73.5(6) . .
O12 Co1 N3 C13 74.0(6) . .
O3 Co1 N3 C13 -14.4(6) . .
O10 Co1 N3 C13 165.3(6) . .
O1 Co1 N3 C13 -101.5(6) . .
C16 N4 N5 C15 -1.1(8) . .
C10 N4 N5 C15 -173.3(6) . .
C24 N7 N8 C23 0.4(7) . .
C20 N7 N8 C23 171.2(6) . .
O23 Co4 N9 C24 -108.3(6) . .
O14 Co4 N9 C24 -19.9(6) . .
O5 Co4 N9 C24 75.0(6) 1_465 .
O7 Co4 N9 C24 160.3(6) 1_465 .
O23 Co4 N9 C23 72.1(5) . .
O14 Co4 N9 C23 160.5(5) . .
O5 Co4 N9 C23 -104.7(5) 1_465 .
O7 Co4 N9 C23 -19.3(5) 1_465 .
C32 N10 N11 C31 -0.5(8) . .
C28 N10 N11 C31 -172.4(6) . .
O25 Co5 N12 C32 110.9(6) . .
O15 Co5 N12 C32 -70.0(6) . .
O6 Co5 N12 C32 23.8(6) 1_465 .
O16 Co5 N12 C32 -156.5(6) . .
O25 Co5 N12 C31 -68.6(6) . .
O15 Co5 N12 C31 110.5(5) . .
O6 Co5 N12 C31 -155.7(5) 1_465 .
O16 Co5 N12 C31 24.1(6) . .
C6 C1 C2 C3 2.8(10) . .
C7 C1 C2 C3 -174.4(6) . .
C6 C1 C2 C8 -177.3(6) . .
C7 C1 C2 C8 5.5(10) . .
C1 C2 C3 C4 -3.0(10) . .
C8 C2 C3 C4 177.1(6) . .
C1 C2 C3 C9 176.1(6) . .
C8 C2 C3 C9 -3.8(10) . .
C2 C3 C4 C5 -0.2(10) . .
C9 C3 C4 C5 -179.3(6) . .
C2 C3 C4 C10 -171.4(6) . .
C9 C3 C4 C10 9.5(9) . .
C3 C4 C5 C6 3.7(10) . .
C10 C4 C5 C6 174.6(6) . .
C3 C4 C5 C11 -176.5(6) . .
C10 C4 C5 C11 -5.6(10) . .
C4 C5 C6 C1 -4.0(10) . .
C11 C5 C6 C1 176.3(6) . .
C4 C5 C6 C12 177.7(6) . .
C11 C5 C6 C12 -2.0(9) . .
C2 C1 C6 C5 0.7(9) . .
C7 C1 C6 C5 177.9(6) . .
C2 C1 C6 C12 179.0(6) . .
C7 C1 C6 C12 -3.8(9) . .
C14 N1 C7 C1 -118.6(8) . .
N2 N1 C7 C1 61.2(8) . .
C6 C1 C7 N1 78.2(8) . .
C2 C1 C7 N1 -104.6(7) . .
C16 N4 C10 C4 127.3(8) . .
N5 N4 C10 C4 -61.8(10) . .
C3 C4 C10 N4 -90.2(8) . .
C5 C4 C10 N4 98.6(8) . .
N1 N2 C13 N3 0.5(8) . .
C14 N3 C13 N2 -0.2(8) . .
Co1 N3 C13 N2 175.8(5) . .
N2 N1 C14 N3 0.6(7) . .
C7 N1 C14 N3 -179.6(6) . .
C13 N3 C14 N1 -0.2(7) . .
Co1 N3 C14 N1 -176.3(4) . .
N4 N5 C15 N6 0.8(8) . .
C16 N6 C15 N5 -0.2(8) . .
Co1 N6 C15 N5 -166.9(5) 1_545 .
N5 N4 C16 N6 1.0(8) . .
C10 N4 C16 N6 173.0(6) . .
C15 N6 C16 N4 -0.5(8) . .
Co1 N6 C16 N4 167.6(4) 1_545 .
C19 C17 C18 C19 1.8(10) 2_576 .
C20 C17 C18 C19 -171.3(5) . .
C19 C17 C18 C21 -177.6(6) 2_576 .
C20 C17 C18 C21 9.3(9) . .
C17 C18 C19 C17 -1.8(10) . 2_576
C21 C18 C19 C17 177.6(6) . 2_576
C17 C18 C19 C22 178.1(6) . .
C21 C18 C19 C22 -2.5(9) . .
C24 N7 C20 C17 -141.4(6) . .
N8 N7 C20 C17 49.5(8) . .
C19 C17 C20 N7 89.1(7) 2_576 .
C18 C17 C20 N7 -97.6(7) . .
N7 N8 C23 N9 -0.3(7) . .
C24 N9 C23 N8 0.1(7) . .
Co4 N9 C23 N8 179.8(4) . .
N8 N7 C24 N9 -0.4(7) . .
C20 N7 C24 N9 -170.6(6) . .
C23 N9 C24 N7 0.2(7) . .
Co4 N9 C24 N7 -179.5(4) . .
C27 C25 C26 C27 -4.7(12) 2 .
C28 C25 C26 C27 171.2(6) . .
C27 C25 C26 C29 177.3(7) 2 .
C28 C25 C26 C29 -6.8(10) . .
C25 C26 C27 C25 4.7(12) . 2
C29 C26 C27 C25 -177.3(7) . 2
C25 C26 C27 C30 -177.0(7) . .
C29 C26 C27 C30 1.0(11) . .
C32 N10 C28 C25 129.2(7) . .
N11 N10 C28 C25 -60.6(9) . .
C27 C25 C28 N10 -88.9(8) 2 .
C26 C25 C28 N10 95.2(8) . .
N10 N11 C31 N12 1.2(8) . .
C32 N12 C31 N11 -1.5(8) . .
Co5 N12 C31 N11 178.1(5) . .
N11 N10 C32 N12 -0.4(8) . .
C28 N10 C32 N12 170.8(6) . .
C31 N12 C32 N10 1.0(7) . .
Co5 N12 C32 N10 -178.5(4) . .
C38 C33 C34 C35 -2.0(9) . .
C39 C33 C34 C35 176.1(6) . .
C38 C33 C34 C40 177.1(6) . .
C39 C33 C34 C40 -4.8(9) . .
C33 C34 C35 C36 3.9(9) . .
C40 C34 C35 C36 -175.2(6) . .
C34 C35 C36 C37 -0.6(9) . .
C35 C36 C37 C38 -4.5(9) . .
C35 C36 C37 C49 177.0(6) . .
C36 C37 C38 C33 6.4(9) . .
C49 C37 C38 C33 -175.0(5) . .
C34 C33 C38 C37 -3.2(8) . .
C39 C33 C38 C37 178.6(5) . .
Co2 O2 C39 O1 0.8(6) . .
Co2 O2 C39 C33 179.7(5) . .
Co1 O1 C39 O2 -139.8(5) . .
Co2 O1 C39 O2 -0.7(6) . .
Co1 O1 C39 C33 41.2(8) . .
Co2 O1 C39 C33 -179.7(5) . .
Co1 O1 C39 Co2 -139.1(4) . .
C38 C33 C39 O2 25.7(8) . .
C34 C33 C39 O2 -152.4(6) . .
C38 C33 C39 O1 -155.3(6) . .
C34 C33 C39 O1 26.6(9) . .
O19 Co2 C39 O2 87.0(4) 2_656 .
O19 Co2 C39 O2 -93.0(4) . .
O2 Co2 C39 O2 180.000(4) 2_656 .
O1 Co2 C39 O2 -0.8(6) 2_656 .
O1 Co2 C39 O2 179.2(6) . .
O19 Co2 C39 O1 -92.2(3) 2_656 .
O19 Co2 C39 O1 87.8(3) . .
O2 Co2 C39 O1 0.8(6) 2_656 .
O2 Co2 C39 O1 -179.2(6) . .
O1 Co2 C39 O1 180.000(4) 2_656 .
Co1 O3 C40 O4 -111.9(6) . .
Co1 O3 C40 C34 71.7(7) . .
C35 C34 C40 O4 -80.1(8) . .
C33 C34 C40 O4 100.8(7) . .
C35 C34 C40 O3 96.6(7) . .
C33 C34 C40 O3 -82.5(8) . .
C46 C41 C42 C43 -6.0(9) . .
C47 C41 C42 C43 175.6(6) . .
C46 C41 C42 C48 170.3(6) . .
C47 C41 C42 C48 -8.1(9) . .
C41 C42 C43 C44 5.8(10) . .
C48 C42 C43 C44 -170.7(6) . .
C42 C43 C44 C45 -0.1(11) . .
C43 C44 C45 C46 -5.5(10) . .
C43 C44 C45 C49 174.3(6) . .
C42 C41 C46 C45 0.5(9) . .
C47 C41 C46 C45 178.9(5) . .
C44 C45 C46 C41 5.3(9) . .
C49 C45 C46 C41 -174.5(5) . .
Co4 O5 C47 O6 -129.8(5) 1_645 .
Co4 O5 C47 C41 50.3(7) 1_645 .
Co5 O6 C47 O5 45.6(7) 1_645 .
Co5 O6 C47 C41 -134.6(4) 1_645 .
C46 C41 C47 O5 -153.2(6) . .
C42 C41 C47 O5 25.3(8) . .
C46 C41 C47 O6 27.0(8) . .
C42 C41 C47 O6 -154.6(5) . .
Co4 O7 C48 O8 -114.3(6) 1_645 .
Co4 O7 C48 C42 69.6(6) 1_645 .
C43 C42 C48 O8 -78.2(8) . .
C41 C42 C48 O8 105.5(8) . .
C43 C42 C48 O7 98.0(7) . .
C41 C42 C48 O7 -78.3(8) . .
C46 C45 C49 O9 -26.7(9) . .
C44 C45 C49 O9 153.5(6) . .
C46 C45 C49 C37 152.6(6) . .
C44 C45 C49 C37 -27.1(9) . .
C38 C37 C49 O9 -34.6(8) . .
C36 C37 C49 O9 144.0(6) . .
C38 C37 C49 C45 146.1(6) . .
C36 C37 C49 C45 -35.3(8) . .
C55 C50 C51 C52 5.5(9) . .
C56 C50 C51 C52 -179.3(6) . .
C55 C50 C51 C57 -175.1(6) . .
C56 C50 C51 C57 0.0(9) . .
C50 C51 C52 C53 1.1(9) . .
C57 C51 C52 C53 -178.3(5) . .
C51 C52 C53 C54 -6.4(9) . .
C51 C52 C53 C66 171.4(6) . .
C52 C53 C54 C55 5.2(9) . .
C66 C53 C54 C55 -172.5(6) . .
C53 C54 C55 C50 1.4(10) . .
C51 C50 C55 C54 -6.8(9) . .
C56 C50 C55 C54 177.7(6) . .
Co1 O10 C56 O11 105.9(7) . .
Co1 O10 C56 C50 -77.0(6) . .
C55 C50 C56 O11 82.2(7) . .
C51 C50 C56 O11 -93.1(8) . .
C55 C50 C56 O10 -95.2(7) . .
C51 C50 C56 O10 89.5(7) . .
Co3 O13 C57 O12 15.1(10) . .
Co3 O13 C57 C51 -163.7(5) . .
Co1 O12 C57 O13 145.0(5) . .
Co1 O12 C57 C51 -36.2(9) . .
C52 C51 C57 O13 -27.0(9) . .
C50 C51 C57 O13 153.7(6) . .
C52 C51 C57 O12 154.2(6) . .
C50 C51 C57 O12 -25.2(9) . .
C63 C58 C59 C60 5.1(9) . .
C64 C58 C59 C60 -176.4(6) . .
C63 C58 C59 C65 -171.8(6) . .
C64 C58 C59 C65 6.7(9) . .
C58 C59 C60 C61 -5.0(10) . .
C65 C59 C60 C61 172.0(6) . .
C59 C60 C61 C62 -0.4(10) . .
C60 C61 C62 C63 5.6(9) . .
C60 C61 C62 C66 -174.8(6) . .
C61 C62 C63 C58 -5.5(9) . .
C66 C62 C63 C58 174.9(6) . .
C59 C58 C63 C62 0.2(9) . .
C64 C58 C63 C62 -178.3(5) . .
Co5 O15 C64 O14 132.8(5) . .
Co5 O15 C64 C58 -49.8(7) . .
Co4 O14 C64 O15 -40.1(7) . .
Co4 O14 C64 C58 142.4(4) . .
C63 C58 C64 O15 153.2(5) . .
C59 C58 C64 O15 -25.3(8) . .
C63 C58 C64 O14 -29.2(8) . .
C59 C58 C64 O14 152.3(6) . .
Co5 O16 C65 O17 113.7(6) . .
Co5 O16 C65 C59 -72.4(6) . .
C60 C59 C65 O17 80.3(7) . .
C58 C59 C65 O17 -102.9(7) . .
C60 C59 C65 O16 -94.0(7) . .
C58 C59 C65 O16 82.8(7) . .
C52 C53 C66 O18 40.0(9) . .
C54 C53 C66 O18 -142.2(7) . .
C52 C53 C66 C62 -139.3(6) . .
C54 C53 C66 C62 38.5(8) . .
C63 C62 C66 O18 24.8(9) . .
C61 C62 C66 O18 -154.8(6) . .
C63 C62 C66 C53 -155.9(6) . .
C61 C62 C66 C53 24.5(9) . .
